data_7047104
loop_
_publ_author_name
'Pasi\'nska, K'
'Piecha-Bisiorek, A'
'Kinzhybalo, V.'
'Ci\.zman, A'
'G\;agor, A'
'Pietraszko, A.'

_publ_section_title
;
 A paraelectric-ferroelectric phase transition of an organically templated
 zinc oxalate coordination polymer.
;
_journal_issue 33
_journal_name_full 'Dalton transactions (Cambridge, England : 2003)'
_journal_page_first 11308
_journal_page_last 11312
_journal_paper_doi 10.1039/c8dt02859a
_journal_volume 47
_journal_year 2018
_chemical_formula_moiety 'C8 O16 Zn2, 2(C6 H14 N2), 6(H2 O)'
_chemical_formula_sum 'C20 H40 N4 O22 Zn2'
_chemical_formula_weight 819.30
_space_group_crystal_system monoclinic
_space_group_IT_number 4
_space_group_name_Hall 'P 2yb'
_space_group_name_H-M_alt 'P 1 21 1'
_symmetry_space_group_name_Hall 'P 2yb'
_symmetry_space_group_name_H-M 'P 1 21 1'
_atom_sites_solution_hydrogens mixed
_atom_sites_solution_primary direct
_audit_creation_date 2017-10-19
_audit_creation_method
;
Olex2 1.2
(compiled 2017.08.10 svn.r3458 for OlexSys, GUI svn.r5381)
;
_audit_update_record
;
2017-10-27 deposited with the CCDC.
2018-07-23 downloaded from the CCDC.
;
_cell_angle_alpha 90
_cell_angle_beta 91.30(3)
_cell_angle_gamma 90
_cell_formula_units_Z 2
_cell_length_a 9.389(3)
_cell_length_b 16.657(5)
_cell_length_c 9.816(3)
_cell_measurement_reflns_used 5977
_cell_measurement_temperature 119.98(11)
_cell_measurement_theta_max 28.8870
_cell_measurement_theta_min 2.4710
_cell_volume 1534.8(8)
_computing_cell_refinement 'CrysAlisPro 1.171.38.34a (Rigaku OD, 2015)'
_computing_data_collection 'CrysAlisPro 1.171.38.34a (Rigaku OD, 2015)'
_computing_data_reduction 'CrysAlisPro 1.171.38.34a (Rigaku OD, 2015)'
_computing_molecular_graphics 'Olex2 (Dolomanov et al., 2009)'
_computing_publication_material 'Olex2 (Dolomanov et al., 2009)'
_computing_structure_refinement 'ShelXL (Sheldrick, 2015)'
_computing_structure_solution 'ShelXS (Sheldrick, 2008)'
_diffrn_ambient_environment N~2~
_diffrn_ambient_temperature 119.98(11)
_diffrn_detector 'CCD plate'
_diffrn_detector_area_resol_mean 10.6249
_diffrn_detector_type Atlas
_diffrn_measured_fraction_theta_full 1.000
_diffrn_measured_fraction_theta_max 1.000
_diffrn_measurement_details
;
List of Runs (angles in degrees, time in seconds):

  # Type    Start    End  Width  t~exp~   \w     \q     \k     \f   Frames
#--------------------------------------------------------------------------
  1  \w    -64.00  43.00   1.00    9.17    --   12.31 -57.00  90.00  107
  2  \w    -69.00  47.00   1.00    9.17    --   12.31 -77.00  30.00  116
  3  \w    -25.00  30.00   1.00    9.17    --  -13.41 -99.00 -90.00   55
  4  \w     35.00  76.00   1.00    9.17    --   12.31 178.00 -30.00   41
;
_diffrn_measurement_device 'four-circle diffractometer'
_diffrn_measurement_device_type 'Xcalibur, Atlas'
_diffrn_measurement_method '\w scans'
_diffrn_orient_matrix_type 'CrysAlisPro convention (1999,Acta A55,543-557)'
_diffrn_orient_matrix_UB_11 0.0608069000
_diffrn_orient_matrix_UB_12 -0.0248317000
_diffrn_orient_matrix_UB_13 -0.0066375000
_diffrn_orient_matrix_UB_21 -0.0444604000
_diffrn_orient_matrix_UB_22 -0.0344385000
_diffrn_orient_matrix_UB_23 -0.0022721000
_diffrn_orient_matrix_UB_31 -0.0058991000
_diffrn_orient_matrix_UB_32 0.0033667000
_diffrn_orient_matrix_UB_33 -0.0719335000
_diffrn_radiation_monochromator graphite
_diffrn_radiation_probe x-ray
_diffrn_radiation_type MoK\a
_diffrn_radiation_wavelength 0.71073
_diffrn_reflns_av_R_equivalents 0.0288
_diffrn_reflns_av_unetI/netI 0.0428
_diffrn_reflns_Laue_measured_fraction_full 1.000
_diffrn_reflns_Laue_measured_fraction_max 1.000
_diffrn_reflns_limit_h_max 11
_diffrn_reflns_limit_h_min -11
_diffrn_reflns_limit_k_max 20
_diffrn_reflns_limit_k_min -20
_diffrn_reflns_limit_l_max 12
_diffrn_reflns_limit_l_min -12
_diffrn_reflns_number 11946
_diffrn_reflns_point_group_measured_fraction_full 1.000
_diffrn_reflns_point_group_measured_fraction_max 1.000
_diffrn_reflns_theta_full 26.000
_diffrn_reflns_theta_max 25.999
_diffrn_reflns_theta_min 2.075
_diffrn_source 'fine-focus sealed X-ray tube'
_diffrn_source_type 'Enhance (Mo) X-ray Source'
_exptl_absorpt_coefficient_mu 1.664
_exptl_absorpt_correction_T_max 0.838
_exptl_absorpt_correction_T_min 0.712
_exptl_absorpt_correction_type analytical
_exptl_absorpt_process_details
;
CrysAlisPro 1.171.38.34a (Rigaku Oxford Diffraction, 2015)
Analytical numeric absorption correction using a multifaceted crystal
            model based on expressions derived by R.C. Clark & J.S. Reid.
(Clark, R. C. & Reid, J. S. (1995). Acta Cryst. A51, 887-897)
Empirical absorption correction using spherical harmonics,
 implemented in SCALE3 ABSPACK scaling algorithm.
;
_exptl_crystal_colour colourless
_exptl_crystal_density_diffrn 1.773
_exptl_crystal_description 'needle '
_exptl_crystal_F_000 848
_exptl_crystal_size_max 0.281
_exptl_crystal_size_mid 0.179
_exptl_crystal_size_min 0.133
_refine_diff_density_max 0.364
_refine_diff_density_min -0.423
_refine_diff_density_rms 0.098
_refine_ls_abs_structure_details
;
 Refined as an inversion twin.
;
_refine_ls_abs_structure_Flack 0.533(18)
_refine_ls_extinction_method none
_refine_ls_goodness_of_fit_ref 1.050
_refine_ls_hydrogen_treatment constr
_refine_ls_matrix_type full
_refine_ls_number_parameters 422
_refine_ls_number_reflns 5294
_refine_ls_number_restraints 1
_refine_ls_restrained_S_all 1.050
_refine_ls_R_factor_all 0.0382
_refine_ls_R_factor_gt 0.0312
_refine_ls_shift/su_max 0.000
_refine_ls_shift/su_mean 0.000
_refine_ls_structure_factor_coef Fsqd
_refine_ls_weighting_details 'w=1/[\s^2^(Fo^2^)+(0.0260P)^2^+0.8130P] where P=(Fo^2^+2Fc^2^)/3'
_refine_ls_weighting_scheme calc
_refine_ls_wR_factor_gt 0.0658
_refine_ls_wR_factor_ref 0.0689
_reflns_Friedel_coverage 0.930
_reflns_Friedel_fraction_full 1.000
_reflns_Friedel_fraction_max 1.000
_reflns_number_gt 4792
_reflns_number_total 5294
_reflns_threshold_expression 'I > 2\s(I)'
_cod_data_source_file c8dt02859a2.cif
_cod_data_source_block DZnOH_120K
_cod_depositor_comments 'Adding full bibliography for 7047095--7047114.cif.'
_cod_database_code 7047104
_shelx_shelxl_version_number 2014/7
_chemical_oxdiff_formula 'C20 H40 N4 O22 Zn2'
_shelx_space_group_comment
;
The symmetry employed for this shelxl refinement is uniquely defined
by the following loop, which should always be used as a source of
symmetry information in preference to the above space-group names.
They are only intended as comments.
;
_reflns_odcompleteness_completeness 99.97
_reflns_odcompleteness_iscentric 1
_reflns_odcompleteness_theta 26.32
_olex2_refinement_description
;
1. Twinned data refinement
 Scales: 0.467(18)
 0.533(18)
2. Fixed Uiso
 At 1.2 times of:
  All C(H,H) groups, All N(H) groups
 At 1.5 times of:
  All O(H,H) groups
3.a Free rotating group:
 O9A(H9AC,H9AD), O10A(H10E,H10F), O11A(H11A,H11B), O9B(H9BC,H9BD), O10B(H10G,
 H10H), O11B(H11C,H11D), O7B(O8B,O3B,O4B,C2B,C3B,O1B,O6B,C1B,O2B,O5B,C4B)
3.b Ternary CH refined with riding coordinates:
 N1A(H1A), N2A(H2A), N1B(H1B), N2B(H2B)
3.c Secondary CH2 refined with riding coordinates:
 C5A(H5AA,H5AB), C6A(H6AA,H6AB), C7A(H7AA,H7AB), C8A(H8AA,H8AB), C9A(H9AA,
 H9AB), C10A(H10A,H10B), C5B(H5BA,H5BB), C6B(H6BA,H6BB), C7B(H7BA,H7BB),
 C8B(H8BA,H8BB), C9B(H9BA,H9BB), C10B(H10C,H10D)
;
_olex2_submission_special_instructions 'No special instructions were received'
_oxdiff_exptl_absorpt_empirical_details
;
Empirical correction (ABSPACK) includes:
- Absorption correction using spherical harmonics
- Frame scaling
;
_oxdiff_exptl_absorpt_empirical_full_max 1.050
_oxdiff_exptl_absorpt_empirical_full_min 0.964

loop_
_space_group_symop_operation_xyz
'x, y, z'
'-x, y+1/2, -z'

loop_
_atom_site_label
_atom_site_type_symbol
_atom_site_fract_x
_atom_site_fract_y
_atom_site_fract_z
_atom_site_U_iso_or_equiv
_atom_site_adp_type
_atom_site_occupancy
_atom_site_site_symmetry_order
_atom_site_calc_flag
_atom_site_refinement_flags_posn
Zn1A Zn 0.34890(7) 0.54625(3) 0.99465(6) 0.01316(18) Uani 1 1 d .
N1A N 0.1351(5) 0.8284(4) 0.9682(5) 0.0167(12) Uani 1 1 d .
H1A H 0.2226 0.8604 0.9652 0.020 Uiso 1 1 calc R
N2A N -0.0868(5) 0.7477(4) 0.9774(5) 0.0151(12) Uani 1 1 d .
H2A H -0.1744 0.7159 0.9816 0.018 Uiso 1 1 calc R
C5A C 0.0249(7) 0.6997(5) 0.9043(6) 0.0189(16) Uani 1 1 d .
H5AA H -0.0137 0.6792 0.8187 0.023 Uiso 1 1 calc R
H5AB H 0.0564 0.6546 0.9599 0.023 Uiso 1 1 calc R
C6A C 0.1499(7) 0.7568(5) 0.8786(6) 0.0182(15) Uani 1 1 d .
H6AA H 0.2395 0.7299 0.8988 0.022 Uiso 1 1 calc R
H6AB H 0.1490 0.7732 0.7838 0.022 Uiso 1 1 calc R
C7A C 0.0129(7) 0.8784(5) 0.9208(6) 0.0232(17) Uani 1 1 d .
H7AA H 0.0350 0.9043 0.8354 0.028 Uiso 1 1 calc R
H7AB H -0.0062 0.9197 0.9876 0.028 Uiso 1 1 calc R
C8A C -0.1178(7) 0.8245(5) 0.9014(7) 0.0218(17) Uani 1 1 d .
H8AA H -0.2015 0.8505 0.9374 0.026 Uiso 1 1 calc R
H8AB H -0.1351 0.8136 0.8054 0.026 Uiso 1 1 calc R
C9A C 0.1140(8) 0.7999(5) 1.1110(6) 0.0250(17) Uani 1 1 d .
H9AA H 0.1262 0.8442 1.1745 0.030 Uiso 1 1 calc R
H9AB H 0.1832 0.7587 1.1345 0.030 Uiso 1 1 calc R
C10A C -0.0360(7) 0.7664(5) 1.1184(6) 0.0199(15) Uani 1 1 d .
H10A H -0.0360 0.7181 1.1737 0.024 Uiso 1 1 calc R
H10B H -0.0985 0.8055 1.1595 0.024 Uiso 1 1 calc R
O9A O 0.6965(5) 0.4175(3) 1.2340(5) 0.0297(13) Uani 1 1 d .
H9AC H 0.6078 0.4215 1.2152 0.044 Uiso 1 1 d G
H9AD H 0.7297 0.4636 1.2550 0.044 Uiso 1 1 d G
O10A O 0.4102(5) 0.8586(3) 1.0590(5) 0.0240(11) Uani 1 1 d .
H10E H 0.4487 0.9041 1.0463 0.036 Uiso 1 1 d G
H10F H 0.4743 0.8224 1.0622 0.036 Uiso 1 1 d G
O11A O 0.9462(6) 0.4974(4) 0.8337(5) 0.0332(13) Uani 1 1 d .
H11A H 0.9356 0.5024 0.7478 0.050 Uiso 1 1 d G
H11B H 0.8981 0.5334 0.8731 0.050 Uiso 1 1 d G
O2A O 0.2953(4) 0.4424(2) 0.8885(3) 0.0131(10) Uani 1 1 d .
O5A O 0.2213(3) 0.4047(2) 0.6798(3) 0.0131(10) Uani 1 1 d .
C4A C 0.2550(5) 0.4572(3) 0.7675(5) 0.0131(13) Uani 1 1 d .
O6A O 0.0936(4) 0.5279(2) 1.3220(3) 0.0159(11) Uani 1 1 d .
O1A O 0.1717(4) 0.5593(2) 1.1160(3) 0.0181(11) Uani 1 1 d .
C1A C 0.1830(5) 0.5261(3) 1.2307(5) 0.0150(15) Uani 1 1 d .
O3A O 0.5642(4) 0.5355(2) 0.9447(3) 0.0156(10) Uani 1 1 d .
O4A O 0.4225(4) 0.6594(2) 1.0564(4) 0.0158(10) Uani 1 1 d .
O8A O 0.7679(4) 0.6041(2) 0.9683(4) 0.0235(9) Uani 1 1 d .
O7A O 0.6176(4) 0.7355(3) 1.0382(5) 0.0259(10) Uani 1 1 d .
C2A C 0.6360(6) 0.5964(4) 0.9770(5) 0.0157(13) Uani 1 1 d .
C3A C 0.5512(5) 0.6714(3) 1.0282(5) 0.0143(14) Uani 1 1 d .
Zn1B Zn 0.15412(7) 0.45513(3) 0.49306(6) 0.01303(18) Uani 1 1 d .
N1B N 0.3721(5) 0.1759(4) 0.5105(4) 0.0140(12) Uani 1 1 d .
H1B H 0.2847 0.1442 0.4986 0.017 Uiso 1 1 calc R
N2B N 0.5943(5) 0.2567(4) 0.5400(5) 0.0153(12) Uani 1 1 d .
H2B H 0.6809 0.2890 0.5518 0.018 Uiso 1 1 calc R
C5B C 0.4726(6) 0.3009(4) 0.5975(6) 0.0165(15) Uani 1 1 d .
H5BA H 0.4510 0.3477 0.5419 0.020 Uiso 1 1 calc R
H5BB H 0.4972 0.3190 0.6890 0.020 Uiso 1 1 calc R
C6B C 0.3431(7) 0.2460(4) 0.6010(6) 0.0198(15) Uani 1 1 d .
H6BA H 0.3275 0.2278 0.6934 0.024 Uiso 1 1 calc R
H6BB H 0.2587 0.2744 0.5688 0.024 Uiso 1 1 calc R
C7B C 0.4873(6) 0.1237(4) 0.5750(6) 0.0167(15) Uani 1 1 d .
H7BA H 0.5165 0.0826 0.5115 0.020 Uiso 1 1 calc R
H7BB H 0.4522 0.0977 0.6560 0.020 Uiso 1 1 calc R
C8B C 0.6144(7) 0.1790(5) 0.6123(6) 0.0164(15) Uani 1 1 d .
H8BA H 0.6190 0.1879 0.7100 0.020 Uiso 1 1 calc R
H8BB H 0.7029 0.1542 0.5854 0.020 Uiso 1 1 calc R
C9B C 0.4190(7) 0.2043(5) 0.3745(6) 0.0215(16) Uani 1 1 d .
H9BA H 0.3524 0.2439 0.3384 0.026 Uiso 1 1 calc R
H9BB H 0.4217 0.1596 0.3113 0.026 Uiso 1 1 calc R
C10B C 0.5679(7) 0.2416(4) 0.3908(6) 0.0180(14) Uani 1 1 d .
H10C H 0.6392 0.2053 0.3561 0.022 Uiso 1 1 calc R
H10D H 0.5725 0.2916 0.3404 0.022 Uiso 1 1 calc R
O9B O -0.1861(5) 0.5791(4) 0.2617(5) 0.0272(13) Uani 1 1 d .
H9BC H -0.1891 0.5816 0.1753 0.041 Uiso 1 1 d G
H9BD H -0.1030 0.5651 0.2890 0.041 Uiso 1 1 d G
O10B O 0.1071(5) 0.1374(3) 0.4257(5) 0.0241(11) Uani 1 1 d .
H10G H 0.0837 0.0884 0.4354 0.036 Uiso 1 1 d G
H10H H 0.0423 0.1674 0.4568 0.036 Uiso 1 1 d G
O11B O -0.4199(6) 0.5079(4) 0.6636(4) 0.0350(14) Uani 1 1 d .
H11C H -0.3584 0.4754 0.6330 0.052 Uiso 1 1 d G
H11D H -0.4068 0.5133 0.7491 0.052 Uiso 1 1 d G
O7B O -0.0966(2) 0.25734(11) 0.4801(2) 0.0256(11) Uani 1 1 d .
O8B O -0.24143(16) 0.38219(14) 0.5896(2) 0.0216(9) Uani 1 1 d G
O3B O -0.05787(13) 0.46214(10) 0.54999(16) 0.0154(10) Uani 1 1 d G
O4B O 0.07856(17) 0.34268(10) 0.42872(15) 0.0157(10) Uani 1 1 d G
C2B C -0.12215(14) 0.39546(11) 0.54527(17) 0.0128(13) Uani 1 1 d G
C3B C -0.04011(18) 0.32501(10) 0.47842(17) 0.0184(16) Uani 1 1 d G
O1B O 0.33067(15) 0.44037(12) 0.37286(16) 0.0153(11) Uani 1 1 d G
O6B O 0.4136(2) 0.47743(17) 0.16978(18) 0.0155(11) Uani 1 1 d G
C1B C 0.32046(19) 0.47606(14) 0.26231(16) 0.0121(14) Uani 1 1 d G
O2B O 0.21507(17) 0.55875(11) 0.59901(17) 0.0155(10) Uani 1 1 d G
O5B O 0.2844(2) 0.59789(16) 0.8090(2) 0.0162(11) Uani 1 1 d G
C4B C 0.25023(19) 0.54593(13) 0.72170(17) 0.0121(12) Uani 1 1 d G

loop_
_atom_site_aniso_label
_atom_site_aniso_U_11
_atom_site_aniso_U_22
_atom_site_aniso_U_33
_atom_site_aniso_U_23
_atom_site_aniso_U_13
_atom_site_aniso_U_12
Zn1A 0.0137(4) 0.0138(4) 0.0119(3) -0.0001(3) 0.0006(3) -0.0001(3)
N1A 0.015(3) 0.018(3) 0.018(2) 0.001(2) 0.003(2) -0.003(2)
N2A 0.013(3) 0.016(3) 0.017(2) 0.000(2) 0.004(2) -0.004(2)
C5A 0.021(4) 0.015(4) 0.021(3) -0.006(3) 0.005(3) -0.002(3)
C6A 0.021(3) 0.018(4) 0.016(3) -0.004(3) 0.003(2) 0.005(3)
C7A 0.021(4) 0.022(4) 0.026(3) 0.004(3) 0.005(3) 0.010(3)
C8A 0.024(4) 0.024(4) 0.017(3) 0.003(3) 0.005(3) 0.001(4)
C9A 0.024(3) 0.032(4) 0.019(3) -0.006(3) 0.002(3) -0.003(3)
C10A 0.027(3) 0.019(4) 0.014(3) -0.001(3) 0.002(2) -0.001(3)
O9A 0.020(3) 0.027(3) 0.041(3) -0.002(2) -0.002(2) 0.003(2)
O10A 0.015(2) 0.014(3) 0.042(3) 0.002(2) -0.003(2) -0.002(2)
O11A 0.044(3) 0.030(3) 0.026(2) -0.003(2) 0.005(2) 0.007(3)
O2A 0.015(2) 0.015(3) 0.0100(17) 0.0022(19) 0.0006(15) -0.003(2)
O5A 0.012(2) 0.011(3) 0.016(2) -0.0004(18) 0.0015(16) -0.0011(19)
C4A 0.007(3) 0.019(3) 0.014(2) 0.002(3) 0.005(2) 0.000(3)
O6A 0.014(2) 0.020(3) 0.0138(19) 0.0027(19) -0.0003(16) -0.003(2)
O1A 0.013(2) 0.025(3) 0.0156(19) 0.0040(19) -0.0026(16) 0.004(2)
C1A 0.012(3) 0.018(4) 0.014(3) -0.007(3) 0.000(2) -0.006(3)
O3A 0.019(2) 0.011(3) 0.0170(19) 0.001(2) 0.0027(17) -0.004(2)
O4A 0.015(2) 0.013(3) 0.019(2) -0.0042(18) 0.0005(17) 0.000(2)
O8A 0.0122(19) 0.023(2) 0.035(2) -0.0055(19) 0.0061(17) -0.0011(17)
O7A 0.018(2) 0.016(2) 0.044(3) -0.008(2) 0.007(2) -0.0040(19)
C2A 0.023(3) 0.017(3) 0.007(2) 0.002(2) 0.003(2) 0.001(3)
C3A 0.008(3) 0.017(4) 0.017(3) -0.002(3) 0.000(2) -0.003(3)
Zn1B 0.0132(4) 0.0141(4) 0.0119(3) 0.0000(3) 0.0018(3) -0.0007(3)
N1B 0.015(3) 0.009(3) 0.018(3) -0.001(2) -0.005(2) -0.003(2)
N2B 0.012(3) 0.017(3) 0.017(2) -0.001(2) 0.001(2) -0.001(2)
C5B 0.012(3) 0.015(4) 0.023(3) -0.005(3) -0.002(3) 0.003(3)
C6B 0.017(3) 0.013(4) 0.029(3) -0.004(3) 0.004(3) -0.001(3)
C7B 0.017(4) 0.010(4) 0.023(3) 0.004(3) 0.005(3) -0.003(3)
C8B 0.012(3) 0.017(4) 0.021(3) 0.004(3) -0.001(2) 0.008(3)
C9B 0.030(4) 0.021(4) 0.013(3) 0.002(3) -0.007(3) 0.004(3)
C10B 0.023(3) 0.018(3) 0.013(3) 0.005(2) 0.005(2) -0.002(3)
O9B 0.017(3) 0.035(3) 0.029(2) 0.001(2) -0.0026(19) 0.006(2)
O10B 0.020(2) 0.022(3) 0.031(2) -0.001(2) -0.0012(19) -0.004(2)
O11B 0.052(3) 0.033(3) 0.020(2) -0.002(2) -0.001(2) 0.024(3)
O7B 0.020(2) 0.015(2) 0.043(3) -0.004(2) 0.008(2) -0.004(2)
O8B 0.016(2) 0.018(2) 0.032(2) -0.0021(18) 0.0087(17) -0.0034(17)
O3B 0.011(2) 0.017(3) 0.0179(19) -0.003(2) 0.0025(17) 0.003(2)
O4B 0.014(2) 0.019(3) 0.0142(19) -0.0001(19) 0.0032(17) -0.003(2)
C2B 0.014(3) 0.013(3) 0.011(3) 0.005(2) -0.003(2) -0.001(2)
C3B 0.023(4) 0.021(4) 0.011(3) -0.001(3) -0.001(3) 0.000(3)
O1B 0.018(2) 0.018(3) 0.0106(18) 0.0022(19) 0.0036(16) 0.001(2)
O6B 0.012(2) 0.021(3) 0.013(2) 0.0029(18) 0.0025(16) 0.005(2)
C1B 0.012(3) 0.010(4) 0.015(3) 0.001(2) -0.004(2) 0.000(3)
O2B 0.020(2) 0.013(3) 0.0132(18) -0.0001(19) -0.0005(16) 0.001(2)
O5B 0.024(3) 0.012(3) 0.012(2) -0.0004(18) -0.0016(18) -0.002(2)
C4B 0.011(3) 0.007(3) 0.019(3) 0.003(3) 0.003(2) -0.002(3)

loop_
_atom_type_symbol
_atom_type_description
_atom_type_scat_dispersion_real
_atom_type_scat_dispersion_imag
_atom_type_scat_source
C C 0.0033 0.0016 'International Tables Vol C Tables 4.2.6.8 and 6.1.1.4'
H H 0.0000 0.0000 'International Tables Vol C Tables 4.2.6.8 and 6.1.1.4'
N N 0.0061 0.0033 'International Tables Vol C Tables 4.2.6.8 and 6.1.1.4'
O O 0.0106 0.0060 'International Tables Vol C Tables 4.2.6.8 and 6.1.1.4'
Zn Zn 0.2839 1.4301 'International Tables Vol C Tables 4.2.6.8 and 6.1.1.4'

loop_
_exptl_crystal_face_index_h
_exptl_crystal_face_index_k
_exptl_crystal_face_index_l
_exptl_crystal_face_perp_dist
1 -1 0 0.0594
1 1 0 0.0721
0 2 -1 0.1119
0 -1 0 0.0594
-1 1 0 0.0827
-1 5 -3 0.1212
-1 -1 0 0.0984
0 1 0 0.0739
0 1 -5 0.1727
0 -1 5 0.0918
0 -5 -2 0.1196

loop_
_geom_angle_atom_site_label_1
_geom_angle_atom_site_label_2
_geom_angle_atom_site_label_3
_geom_angle
_geom_angle_site_symmetry_3
O2A Zn1A O1A 100.76(15) .
O2A Zn1A O3A 92.03(14) .
O2A Zn1A O4A 166.16(14) .
O2A Zn1A O6B 91.01(16) 1_556
O2A Zn1A O5B 81.01(10) .
O1A Zn1A O3A 158.48(14) .
O1A Zn1A O4A 90.18(14) .
O1A Zn1A O6B 79.19(16) 1_556
O1A Zn1A O5B 103.66(12) .
O3A Zn1A O6B 83.39(15) 1_556
O4A Zn1A O3A 80.26(14) .
O4A Zn1A O6B 99.41(15) 1_556
O4A Zn1A O5B 88.24(12) .
O5B Zn1A O3A 95.34(11) .
O5B Zn1A O6B 171.88(16) 1_556
C6A N1A H1A 109.2 .
C6A N1A C9A 108.3(6) .
C7A N1A H1A 109.2 .
C7A N1A C6A 110.3(5) .
C7A N1A C9A 110.7(5) .
C9A N1A H1A 109.2 .
C5A N2A H2A 109.0 .
C8A N2A H2A 109.0 .
C8A N2A C5A 110.0(5) .
C10A N2A H2A 109.0 .
C10A N2A C5A 110.0(5) .
C10A N2A C8A 109.7(5) .
N2A C5A H5AA 110.3 .
N2A C5A H5AB 110.3 .
N2A C5A C6A 106.9(5) .
H5AA C5A H5AB 108.6 .
C6A C5A H5AA 110.3 .
C6A C5A H5AB 110.3 .
N1A C6A C5A 108.5(4) .
N1A C6A H6AA 110.0 .
N1A C6A H6AB 110.0 .
C5A C6A H6AA 110.0 .
C5A C6A H6AB 110.0 .
H6AA C6A H6AB 108.4 .
N1A C7A H7AA 109.9 .
N1A C7A H7AB 109.9 .
N1A C7A C8A 108.8(6) .
H7AA C7A H7AB 108.3 .
C8A C7A H7AA 109.9 .
C8A C7A H7AB 109.9 .
N2A C8A C7A 106.9(6) .
N2A C8A H8AA 110.3 .
N2A C8A H8AB 110.3 .
C7A C8A H8AA 110.3 .
C7A C8A H8AB 110.3 .
H8AA C8A H8AB 108.6 .
N1A C9A H9AA 110.2 .
N1A C9A H9AB 110.2 .
N1A C9A C10A 107.7(5) .
H9AA C9A H9AB 108.5 .
C10A C9A H9AA 110.2 .
C10A C9A H9AB 110.2 .
N2A C10A C9A 108.1(5) .
N2A C10A H10A 110.1 .
N2A C10A H10B 110.1 .
C9A C10A H10A 110.1 .
C9A C10A H10B 110.1 .
H10A C10A H10B 108.4 .
H9AC O9A H9AD 109.4 .
H10E O10A H10F 109.5 .
H11A O11A H11B 109.3 .
C4A O2A Zn1A 111.9(3) .
C4A O5A Zn1B 112.5(3) .
O2A C4A C4B 117.8(4) .
O5A C4A O2A 124.7(5) .
O5A C4A C4B 117.4(4) .
C1A O6A Zn1B 112.4(3) 1_556
C1A O1A Zn1A 114.5(3) .
O6A C1A O1A 126.2(5) .
O6A C1A C1B 116.0(4) 1_556
O1A C1A C1B 117.8(4) 1_556
C2A O3A Zn1A 112.8(3) .
C3A O4A Zn1A 113.0(3) .
O3A C2A C3A 116.7(4) .
O8A C2A O3A 126.4(5) .
O8A C2A C3A 116.8(5) .
O4A C3A C2A 116.1(4) .
O7A C3A O4A 127.0(5) .
O7A C3A C2A 116.9(4) .
O5A Zn1B O6A 169.04(15) 1_554
O3B Zn1B O5A 93.34(10) .
O3B Zn1B O6A 86.58(10) 1_554
O3B Zn1B O4B 79.16(6) .
O3B Zn1B O2B 94.18(6) .
O4B Zn1B O5A 89.90(11) .
O4B Zn1B O6A 100.84(11) 1_554
O1B Zn1B O5A 102.78(11) .
O1B Zn1B O6A 79.73(10) 1_554
O1B Zn1B O3B 160.32(8) .
O1B Zn1B O4B 89.54(6) .
O1B Zn1B O2B 99.67(7) .
O2B Zn1B O5A 79.79(10) .
O2B Zn1B O6A 89.28(12) 1_554
O2B Zn1B O4B 167.43(7) .
C6B N1B H1B 109.1 .
C6B N1B C7B 109.7(5) .
C7B N1B H1B 109.1 .
C9B N1B H1B 109.1 .
C9B N1B C6B 110.2(5) .
C9B N1B C7B 109.4(5) .
C5B N2B H2B 109.0 .
C5B N2B C8B 110.0(5) .
C5B N2B C10B 110.1(5) .
C8B N2B H2B 109.0 .
C8B N2B C10B 109.7(5) .
C10B N2B H2B 109.0 .
N2B C5B H5BA 109.8 .
N2B C5B H5BB 109.8 .
N2B C5B C6B 109.4(6) .
H5BA C5B H5BB 108.2 .
C6B C5B H5BA 109.8 .
C6B C5B H5BB 109.8 .
N1B C6B C5B 107.4(5) .
N1B C6B H6BA 110.2 .
N1B C6B H6BB 110.2 .
C5B C6B H6BA 110.2 .
C5B C6B H6BB 110.2 .
H6BA C6B H6BB 108.5 .
N1B C7B H7BA 110.3 .
N1B C7B H7BB 110.3 .
N1B C7B C8B 107.3(6) .
H7BA C7B H7BB 108.5 .
C8B C7B H7BA 110.3 .
C8B C7B H7BB 110.3 .
N2B C8B C7B 108.4(5) .
N2B C8B H8BA 110.0 .
N2B C8B H8BB 110.0 .
C7B C8B H8BA 110.0 .
C7B C8B H8BB 110.0 .
H8BA C8B H8BB 108.4 .
N1B C9B H9BA 109.9 .
N1B C9B H9BB 109.9 .
N1B C9B C10B 108.8(5) .
H9BA C9B H9BB 108.3 .
C10B C9B H9BA 109.9 .
C10B C9B H9BB 109.9 .
N2B C10B C9B 107.4(4) .
N2B C10B H10C 110.2 .
N2B C10B H10D 110.2 .
C9B C10B H10C 110.2 .
C9B C10B H10D 110.2 .
H10C C10B H10D 108.5 .
H9BC O9B H9BD 109.7 .
H10G O10B H10H 109.6 .
H11C O11B H11D 109.4 .
C2B O3B Zn1B 113.53(5) .
C3B O4B Zn1B 112.8 .
O8B C2B O3B 125.6 .
O8B C2B C3B 118.5 .
O3B C2B C3B 115.9 .
O7B C3B O4B 126.6 .
O7B C3B C2B 117.5 .
O4B C3B C2B 115.9 .
C1B O1B Zn1B 113.3 .
C1B O6B Zn1A 113.24(8) 1_554
O1B C1B C1A 118.52(18) 1_554
O1B C1B O6B 126.3 .
O6B C1B C1A 115.20(17) 1_554
C4B O2B Zn1B 113.5 .
C4B O5B Zn1A 112.08(9) .
O2B C4B C4A 116.44(18) .
O5B C4B C4A 117.12(18) .
O5B C4B O2B 126.4 .

loop_
_geom_bond_atom_site_label_1
_geom_bond_atom_site_label_2
_geom_bond_distance
_geom_bond_site_symmetry_2
Zn1A O2A 2.076(4) .
Zn1A O1A 2.079(3) .
Zn1A O3A 2.098(4) .
Zn1A O4A 2.092(4) .
Zn1A O6B 2.143(3) 1_556
Zn1A O5B 2.092(3) .
N1A H1A 0.9800 .
N1A C6A 1.490(9) .
N1A C7A 1.484(9) .
N1A C9A 1.498(8) .
N2A H2A 0.9800 .
N2A C5A 1.513(7) .
N2A C8A 1.507(9) .
N2A C10A 1.487(7) .
C5A H5AA 0.9700 .
C5A H5AB 0.9700 .
C5A C6A 1.537(9) .
C6A H6AA 0.9700 .
C6A H6AB 0.9700 .
C7A H7AA 0.9700 .
C7A H7AB 0.9700 .
C7A C8A 1.528(10) .
C8A H8AA 0.9700 .
C8A H8AB 0.9700 .
C9A H9AA 0.9700 .
C9A H9AB 0.9700 .
C9A C10A 1.518(9) .
C10A H10A 0.9700 .
C10A H10B 0.9700 .
O9A H9AC 0.8519 .
O9A H9AD 0.8516 .
O10A H10E 0.8505 .
O10A H10F 0.8514 .
O11A H11A 0.8505 .
O11A H11B 0.8497 .
O2A C4A 1.264(5) .
O5A C4A 1.263(6) .
O5A Zn1B 2.101(4) .
C4A C4B 1.545(5) .
O6A C1A 1.243(5) .
O6A Zn1B 2.137(4) 1_556
O1A C1A 1.257(6) .
C1A C1B 1.561(7) 1_556
O3A C2A 1.255(6) .
O4A C3A 1.262(6) .
O8A C2A 1.249(6) .
O7A C3A 1.239(6) .
C2A C3A 1.570(7) .
Zn1B O6A 2.137(4) 1_554
Zn1B O3B 2.0828(16) .
Zn1B O4B 2.0953(19) .
Zn1B O1B 2.0710(15) .
Zn1B O2B 2.0883(18) .
N1B H1B 0.9800 .
N1B C6B 1.496(8) .
N1B C7B 1.515(9) .
N1B C9B 1.492(7) .
N2B H2B 0.9800 .
N2B C5B 1.482(7) .
N2B C8B 1.485(9) .
N2B C10B 1.501(7) .
C5B H5BA 0.9700 .
C5B H5BB 0.9700 .
C5B C6B 1.524(9) .
C6B H6BA 0.9700 .
C6B H6BB 0.9700 .
C7B H7BA 0.9700 .
C7B H7BB 0.9700 .
C7B C8B 1.545(9) .
C8B H8BA 0.9700 .
C8B H8BB 0.9700 .
C9B H9BA 0.9700 .
C9B H9BB 0.9700 .
C9B C10B 1.535(9) .
C10B H10C 0.9700 .
C10B H10D 0.9700 .
O9B H9BC 0.8491 .
O9B H9BD 0.8518 .
O10B H10G 0.8513 .
O10B H10H 0.8505 .
O11B H11C 0.8511 .
O11B H11D 0.8501 .
O7B C3B 1.2459 .
O8B C2B 1.2305 .
O3B C2B 1.2644 .
O4B C3B 1.2612 .
C2B C3B 1.5569 .
O1B C1B 1.2391 .
O6B Zn1A 2.143(3) 1_554
O6B C1B 1.2752 .
C1B C1A 1.561(5) 1_554
O2B C4B 1.2597 .
O5B C4B 1.2548 .

loop_
_geom_hbond_atom_site_label_D
_geom_hbond_atom_site_label_H
_geom_hbond_atom_site_label_A
_geom_hbond_distance_DH
_geom_hbond_distance_HA
_geom_hbond_distance_DA
_geom_hbond_angle_DHA
_geom_hbond_site_symmetry_A
N1A H1A O9A 0.98 2.32 2.963(7) 122.6 2_657
N1A H1A O10A 0.98 1.97 2.759(7) 136.0 .
N2A H2A O8A 0.98 1.94 2.754(7) 138.4 1_455
N2A H2A O7A 0.98 2.07 2.859(6) 136.5 1_455
C6A H6AA O5B 0.97 2.41 3.018(8) 120.4 .
C7A H7AB O11A 0.97 2.24 3.137(10) 153.0 2_657
O9A H9AC O6B 0.85 2.09 2.894(6) 157.9 1_556
O9A H9AD O9B 0.85 2.08 2.919(5) 167.8 1_656
O10A H10E O3A 0.85 2.19 2.957(6) 149.3 2_657
O10A H10F O7A 0.85 2.00 2.839(7) 170.9 .
O11A H11A O3B 0.85 2.06 2.845(6) 153.9 1_655
O11A H11B O8A 0.85 1.95 2.795(6) 171.8 .
N1B H1B O10B 0.98 1.80 2.683(7) 147.6 .
N2B H2B O7B 0.98 2.28 2.975(5) 126.8 1_655
N2B H2B O8B 0.98 1.75 2.637(7) 148.5 1_655
C6B H6BB O5A 0.97 2.46 2.989(8) 114.2 .
C7B H7BA O11B 0.97 2.29 3.089(9) 138.8 2_546
O9B H9BC O8A 0.85 2.10 2.932(6) 168.0 1_454
O9B H9BD O6A 0.85 1.97 2.812(6) 170.9 1_554
O10B H10G O3B 0.85 2.12 2.965(6) 171.1 2_546
O10B H10H O7B 0.85 2.00 2.825(6) 162.8 .
O11B H11C O8B 0.85 1.95 2.788(6) 166.2 .
O11B H11D O3A 0.85 1.98 2.804(6) 163.1 1_455

loop_
_geom_torsion_atom_site_label_1
_geom_torsion_atom_site_label_2
_geom_torsion_atom_site_label_3
_geom_torsion_atom_site_label_4
_geom_torsion
_geom_torsion_site_symmetry_1
_geom_torsion_site_symmetry_4
Zn1A O2A C4A O5A 177.3(4) . .
Zn1A O2A C4A C4B -0.9(4) . .
Zn1A O1A C1A O6A 177.4(4) . .
Zn1A O1A C1A C1B -3.8(5) . 1_556
Zn1A O3A C2A O8A 174.4(5) . .
Zn1A O3A C2A C3A -8.0(6) . .
Zn1A O4A C3A O7A 171.1(5) . .
Zn1A O4A C3A C2A -10.0(5) . .
Zn1A O6B C1B C1A -1.7(2) 1_554 1_554
Zn1A O6B C1B O1B 179.48(10) 1_554 .
Zn1A O5B C4B C4A 2.77(18) . .
Zn1A O5B C4B O2B -175.68(8) . .
N1A C7A C8A N2A 17.2(7) . .
N1A C9A C10A N2A 19.6(8) . .
N2A C5A C6A N1A 16.5(7) . .
C5A N2A C8A C7A -70.9(6) . .
C5A N2A C10A C9A 48.9(7) . .
C6A N1A C7A C8A 50.1(6) . .
C6A N1A C9A C10A -73.1(7) . .
C7A N1A C6A C5A -70.3(6) . .
C7A N1A C9A C10A 47.9(8) . .
C8A N2A C5A C6A 50.9(6) . .
C8A N2A C10A C9A -72.3(7) . .
C9A N1A C6A C5A 50.9(6) . .
C9A N1A C7A C8A -69.8(7) . .
C10A N2A C5A C6A -70.1(6) . .
C10A N2A C8A C7A 50.2(6) . .
O2A C4A C4B O2B 177.3(3) . .
O2A C4A C4B O5B -1.4(4) . .
O5A C4A C4B O2B -1.1(4) . .
O5A C4A C4B O5B -179.7(3) . .
O3A C2A C3A O4A 12.7(7) . .
O3A C2A C3A O7A -168.2(5) . .
O8A C2A C3A O4A -169.5(5) . .
O8A C2A C3A O7A 9.6(7) . .
Zn1B O5A C4A O2A 178.2(3) . .
Zn1B O5A C4A C4B -3.6(4) . .
Zn1B O6A C1A O1A 175.8(4) 1_556 .
Zn1B O6A C1A C1B -3.0(5) 1_556 1_556
Zn1B O3B C2B O8B 170.5 . .
Zn1B O3B C2B C3B -8.8 . .
Zn1B O4B C3B O7B -165.0 . .
Zn1B O4B C3B C2B 14.4 . .
Zn1B O1B C1B C1A 0.8(2) . 1_554
Zn1B O1B C1B O6B 179.61(5) . .
Zn1B O2B C4B C4A 5.19(18) . .
Zn1B O2B C4B O5B -176.3 . .
N1B C7B C8B N2B -14.9(6) . .
N1B C9B C10B N2B -15.4(8) . .
N2B C5B C6B N1B -15.7(7) . .
C5B N2B C8B C7B 69.0(6) . .
C5B N2B C10B C9B -50.6(7) . .
C6B N1B C7B C8B -51.7(6) . .
C6B N1B C9B C10B 69.5(7) . .
C7B N1B C6B C5B 69.8(6) . .
C7B N1B C9B C10B -51.3(7) . .
C8B N2B C5B C6B -51.3(7) . .
C8B N2B C10B C9B 70.6(7) . .
C9B N1B C6B C5B -50.8(7) . .
C9B N1B C7B C8B 69.3(6) . .
C10B N2B C5B C6B 69.8(6) . .
C10B N2B C8B C7B -52.2(6) . .
O8B C2B C3B O7B -3.9 . .
O8B C2B C3B O4B 176.6 . .
O3B C2B C3B O7B 175.5 . .
O3B C2B C3B O4B -4.0 . .

loop_
_exptl_oxdiff_crystal_face_indexfrac_h
_exptl_oxdiff_crystal_face_indexfrac_k
_exptl_oxdiff_crystal_face_indexfrac_l
_exptl_oxdiff_crystal_face_x
_exptl_oxdiff_crystal_face_y
_exptl_oxdiff_crystal_face_z
0.9990 -0.9989 0.0020 0.0855 -0.0100 -0.0094
0.9996 0.9995 0.0002 0.0360 -0.0789 -0.0025
-0.0001 2.0027 -0.9998 -0.0431 -0.0667 0.0787
-0.0003 -0.9992 0.0009 0.0248 0.0344 -0.0034
-0.9990 0.9989 -0.0020 -0.0855 0.0100 0.0094
-0.9938 4.9969 -3.0036 -0.1646 -0.1211 0.2387
-0.9996 -0.9995 -0.0002 -0.0360 0.0789 0.0025
0.0003 0.9992 -0.0009 -0.0248 -0.0344 0.0034
0.0070 1.0012 -4.9977 0.0087 -0.0234 0.3628
-0.0070 -1.0012 4.9977 -0.0087 0.0234 -0.3628
0.0012 -4.9952 -1.9943 0.1374 0.1765 0.1266

loop_
_twin_individual_id
_twin_individual_mass_fraction_refined
1 0.467(18)
2 0.533(18)
